data_4126459
loop_
_publ_author_name
'Liu, Liang'
'Zhu, Miaomiao'
'Yu, Hai-Tao'
'Zhang, Wen-Xiong'
'Xi, Zhenfeng'

_publ_section_title
;
 Organocopper(III) Spiro Complexes: Synthesis, Structural
 Characterization, and Redox Transformation.
;
_journal_name_full 'Journal of the American Chemical Society'
_journal_paper_doi 10.1021/jacs.7b08803
_journal_year 2017
_chemical_formula_moiety 'C24 H16 I2'
_chemical_formula_sum 'C24 H16 I2'
_chemical_formula_weight 558.17
_chemical_name_systematic
;
 ? 
;
_space_group_crystal_system monoclinic
_space_group_IT_number 14
_space_group_name_Hall '-P 2yn'
_space_group_name_H-M_alt 'P 1 21/n 1'
_symmetry_space_group_name_Hall '-P 2yn'
_symmetry_space_group_name_H-M 'P 1 21/n 1'
_atom_sites_solution_hydrogens geom
_atom_sites_solution_primary direct
_atom_sites_solution_secondary difmap
_audit_creation_date 2017-03-29
_audit_creation_method
;
Olex2 1.2
(compiled 2017.03.02 svn.r3394 for OlexSys, GUI svn.r5324)
;
_cell_angle_alpha 90.00
_cell_angle_beta 106.420(2)
_cell_angle_gamma 90.00
_cell_formula_units_Z 4
_cell_length_a 10.0119(2)
_cell_length_b 20.7384(3)
_cell_length_c 10.2015(2)
_cell_measurement_reflns_used 18828
_cell_measurement_temperature 180.00(10)
_cell_measurement_theta_max 29.4050
_cell_measurement_theta_min 3.5070
_cell_volume 2031.76(7)
_computing_cell_refinement 'CrysAlisPro 1.171.39.7e (Rigaku OD, 2015)'
_computing_data_collection 'CrysAlisPro 1.171.39.7e (Rigaku OD, 2015)'
_computing_data_reduction 'CrysAlisPro 1.171.39.7e (Rigaku OD, 2015)'
_computing_molecular_graphics 'Olex2 (Dolomanov et al., 2009)'
_computing_publication_material 'Olex2 (Dolomanov et al., 2009)'
_computing_structure_refinement 'ShelXL (Sheldrick, 2015)'
_computing_structure_solution 'ShelXS (Sheldrick, 2008)'
_diffrn_ambient_environment N~2~
_diffrn_ambient_temperature 180.00(10)
_diffrn_detector 'CCD plate'
_diffrn_measured_fraction_theta_full 0.996
_diffrn_measured_fraction_theta_max 0.996
_diffrn_measurement_details
;
List of Runs (angles in degrees, time in seconds):

  # Type    Start    End  Width  t~exp~   \w     \q     \k     \f   Frames
--------------------------------------------------------------------------
  1  \w    -65.00 -19.00   0.50    0.50    --  -15.40  82.00   0.00   92
  2  \w    -34.00  34.00   0.50    0.50    --  -15.40 -82.00 120.00  136
  3  \w    -51.00  -4.00   0.50    0.50    --  -15.40  38.00 -90.00   94
  4  \w    -74.00  31.00   0.50    0.50    --   15.70 -57.00  90.00  210
  5  \w    -34.00  53.00   0.50    0.50    --   15.70 -82.00 -60.00  174
  6  \w    -31.00  44.00   0.50    0.50    --   15.70 -82.00 -30.00  150
  7  \w     36.00  62.00   0.50    0.50    --   15.70 -57.00  90.00   52
  8  \w    -47.00  59.00   0.50    0.50    --   15.70 -77.00  60.00  212
  9  \w    -32.00  65.00   0.50    0.50    --   15.70 -82.00-180.00  194
;
_diffrn_measurement_device 'four-circle diffractometer'
_diffrn_measurement_device_type 'XtaLAB Pro: Kappa single'
_diffrn_measurement_method '\w scans'
_diffrn_orient_matrix_type 'CrysAlisPro convention (1999,Acta A55,543-557)'
_diffrn_orient_matrix_UB_11 0.0450045000
_diffrn_orient_matrix_UB_12 -0.0226878000
_diffrn_orient_matrix_UB_13 -0.0176728000
_diffrn_orient_matrix_UB_21 -0.0147183000
_diffrn_orient_matrix_UB_22 0.0137175000
_diffrn_orient_matrix_UB_23 -0.0662589000
_diffrn_orient_matrix_UB_31 0.0566879000
_diffrn_orient_matrix_UB_32 0.0215944000
_diffrn_orient_matrix_UB_33 0.0235258000
_diffrn_radiation_monochromator graphite
_diffrn_radiation_probe x-ray
_diffrn_radiation_type MoK\a
_diffrn_radiation_wavelength 0.71073
_diffrn_reflns_av_R_equivalents 0.0222
_diffrn_reflns_av_unetI/netI 0.0131
_diffrn_reflns_limit_h_max 12
_diffrn_reflns_limit_h_min -11
_diffrn_reflns_limit_k_max 25
_diffrn_reflns_limit_k_min -25
_diffrn_reflns_limit_l_max 12
_diffrn_reflns_limit_l_min -12
_diffrn_reflns_number 25642
_diffrn_reflns_theta_full 26.00
_diffrn_reflns_theta_max 26.02
_diffrn_reflns_theta_min 3.51
_diffrn_source 'fine-focus sealed X-ray tube'
_diffrn_source_type 'Enhance (Mo) X-ray Source'
_exptl_absorpt_coefficient_mu 3.100
_exptl_absorpt_correction_T_max 1.00000
_exptl_absorpt_correction_T_min 0.79110
_exptl_absorpt_correction_type multi-scan
_exptl_absorpt_process_details
;
CrysAlisPro 1.171.39.7e (Rigaku Oxford Diffraction, 2015)
Empirical absorption correction using spherical harmonics,
 implemented in SCALE3 ABSPACK scaling algorithm.
;
_exptl_crystal_colour 'clear light colourless'
_exptl_crystal_colour_lustre clear
_exptl_crystal_colour_modifier light
_exptl_crystal_colour_primary colourless
_exptl_crystal_density_diffrn 1.825
_exptl_crystal_density_method 'not measured'
_exptl_crystal_description block
_exptl_crystal_F_000 1064
_exptl_crystal_size_max 0.2
_exptl_crystal_size_mid 0.2
_exptl_crystal_size_min 0.2
_refine_diff_density_max 1.782
_refine_diff_density_min -0.513
_refine_diff_density_rms 0.086
_refine_ls_extinction_method none
_refine_ls_goodness_of_fit_ref 1.265
_refine_ls_hydrogen_treatment constr
_refine_ls_matrix_type full
_refine_ls_number_parameters 235
_refine_ls_number_reflns 3992
_refine_ls_number_restraints 19
_refine_ls_restrained_S_all 1.267
_refine_ls_R_factor_all 0.0299
_refine_ls_R_factor_gt 0.0290
_refine_ls_shift/su_max 0.001
_refine_ls_shift/su_mean 0.000
_refine_ls_structure_factor_coef Fsqd
_refine_ls_weighting_details 'calc w=1/[\s^2^(Fo^2^)+(0.0077P)^2^+6.2590P] where P=(Fo^2^+2Fc^2^)/3'
_refine_ls_weighting_scheme calc
_refine_ls_wR_factor_gt 0.0626
_refine_ls_wR_factor_ref 0.0629
_reflns_number_gt 3882
_reflns_number_total 3992
_reflns_threshold_expression >2sigma(I)
_cod_data_source_file ja7b08803_si_002.cif
_cod_data_source_block 5
_cod_original_cell_volume 2031.76(6)
_cod_database_code 4126459
_chemical_oxdiff_formula 'C1 H1'
_reflns_odcompleteness_completeness 99.71
_reflns_odcompleteness_iscentric 1
_reflns_odcompleteness_theta 27.42
_olex2_refinement_description
;
1. Fixed Uiso
 At 1.2 times of:
  All C(H) groups
2. Rigid bond restraints
 C19, C24
 with sigma for 1-2 distances of 0.001 and sigma for 1-3 distances of 0.001
3. Uiso/Uaniso restraints and constraints
Uanis(C24) \\sim Ueq, Uanis(C18) \\sim Ueq, Uanis(C24) \\sim Ueq: with sigma of
0.005 and sigma for terminal atoms of 0.01
4.a Aromatic/amide H refined with riding coordinates:
 C3(H3), C4(H4), C5(H5), C6(H6), C9(H9), C10(H10), C11(H11), C12(H12),
 C15(H15), C16(H16), C17(H17), C18(H18), C21(H21), C22(H22), C23(H23), C24(H24)
;
_olex2_submission_special_instructions 'No special instructions were received'
_oxdiff_exptl_absorpt_empirical_details
;
Empirical correction (ABSPACK) includes:
- Absorption correction using spherical harmonics
- Frame scaling
- Detector area scaling
;
_oxdiff_exptl_absorpt_empirical_full_max 1.120
_oxdiff_exptl_absorpt_empirical_full_min 0.883

loop_
_space_group_symop_id
_space_group_symop_operation_xyz
1 'x, y, z'
2 '-x+1/2, y+1/2, -z+1/2'
3 '-x, -y, -z'
4 'x-1/2, -y-1/2, z-1/2'

loop_
_atom_site_label
_atom_site_type_symbol
_atom_site_fract_x
_atom_site_fract_y
_atom_site_fract_z
_atom_site_U_iso_or_equiv
_atom_site_adp_type
_atom_site_occupancy
_atom_site_calc_flag
_atom_site_refinement_flags_posn
_atom_site_refinement_flags_adp
I1 I 0.65293(3) 0.734539(13) 0.76004(3) 0.03410(8) Uani 1 d . .
I2 I 0.91379(3) 0.620764(13) 0.08805(3) 0.03666(8) Uani 1 d . .
C1 C 0.7350(4) 0.61880(16) 0.4626(4) 0.0229(7) Uani 1 d . .
C2 C 0.6752(4) 0.60644(16) 0.5686(4) 0.0231(7) Uani 1 d . .
C3 C 0.7506(4) 0.57236(19) 0.6837(4) 0.0296(8) Uani 1 d . .
H3 H 0.7096 0.5635 0.7552 0.035 Uiso 1 calc R .
C4 C 0.8849(4) 0.55121(19) 0.6950(4) 0.0329(9) Uani 1 d . .
H4 H 0.9357 0.5284 0.7741 0.039 Uiso 1 calc R .
C5 C 0.9446(4) 0.56347(19) 0.5908(4) 0.0314(9) Uani 1 d . .
H5 H 1.0365 0.5490 0.5982 0.038 Uiso 1 calc R .
C6 C 0.8708(4) 0.59659(18) 0.4763(4) 0.0278(8) Uani 1 d . .
H6 H 0.9125 0.6046 0.4050 0.033 Uiso 1 calc R .
C7 C 0.6604(3) 0.65750(17) 0.3401(4) 0.0235(7) Uani 1 d . .
C8 C 0.6339(4) 0.63405(17) 0.2068(4) 0.0251(7) Uani 1 d . .
C9 C 0.5636(4) 0.67320(19) 0.0974(4) 0.0317(9) Uani 1 d . .
H9 H 0.5479 0.6578 0.0066 0.038 Uiso 1 calc R .
C10 C 0.5164(4) 0.73383(19) 0.1187(4) 0.0337(9) Uani 1 d . .
H10 H 0.4651 0.7590 0.0434 0.040 Uiso 1 calc R .
C11 C 0.5442(4) 0.75756(19) 0.2502(5) 0.0350(9) Uani 1 d . .
H11 H 0.5134 0.7995 0.2655 0.042 Uiso 1 calc R .
C12 C 0.6168(4) 0.72024(18) 0.3593(4) 0.0303(8) Uani 1 d . .
H12 H 0.6377 0.7374 0.4492 0.036 Uiso 1 calc R .
C13 C 0.5286(4) 0.62561(17) 0.5595(4) 0.0233(7) Uani 1 d . .
C14 C 0.4954(4) 0.67661(17) 0.6343(4) 0.0241(7) Uani 1 d . .
C15 C 0.3576(4) 0.69098(18) 0.6284(4) 0.0291(8) Uani 1 d . .
H15 H 0.3370 0.7257 0.6802 0.035 Uiso 1 calc R .
C16 C 0.2513(4) 0.65414(19) 0.5464(4) 0.0335(9) Uani 1 d . .
H16 H 0.1573 0.6639 0.5411 0.040 Uiso 1 calc R .
C17 C 0.2814(4) 0.6030(2) 0.4719(4) 0.0340(9) Uani 1 d . .
H17 H 0.2079 0.5777 0.4163 0.041 Uiso 1 calc R .
C18 C 0.4166(4) 0.58886(19) 0.4784(4) 0.0312(8) Uani 1 d . U
H18 H 0.4356 0.5535 0.4272 0.037 Uiso 1 calc R .
C19 C 0.6675(4) 0.56622(18) 0.1742(4) 0.0275(7) Uani 1 d . U
C20 C 0.7700(4) 0.55076(18) 0.1106(4) 0.0274(8) Uani 1 d . .
C21 C 0.7870(4) 0.48797(19) 0.0698(4) 0.0328(9) Uani 1 d . .
H21 H 0.8555 0.4787 0.0242 0.039 Uiso 1 calc R .
C22 C 0.7042(4) 0.4393(2) 0.0957(4) 0.0382(10) Uani 1 d . .
H22 H 0.7158 0.3964 0.0684 0.046 Uiso 1 calc R .
C23 C 0.6041(5) 0.4530(2) 0.1614(4) 0.0380(10) Uani 1 d . .
H23 H 0.5488 0.4189 0.1797 0.046 Uiso 1 calc R .
C24 C 0.5827(4) 0.51366(19) 0.2005(4) 0.0310(8) Uani 1 d . U
H24 H 0.5128 0.5218 0.2448 0.037 Uiso 1 calc R .

loop_
_atom_site_aniso_label
_atom_site_aniso_U_11
_atom_site_aniso_U_22
_atom_site_aniso_U_33
_atom_site_aniso_U_23
_atom_site_aniso_U_13
_atom_site_aniso_U_12
I1 0.03064(14) 0.03213(14) 0.03556(15) -0.00738(11) 0.00290(11) 0.00152(10)
I2 0.02874(14) 0.03512(15) 0.04911(17) -0.00260(12) 0.01584(12) -0.00201(11)
C1 0.0201(16) 0.0200(16) 0.0276(18) -0.0055(14) 0.0051(14) -0.0002(13)
C2 0.0223(17) 0.0204(17) 0.0266(18) -0.0038(14) 0.0072(14) 0.0018(14)
C3 0.0287(19) 0.031(2) 0.030(2) -0.0004(16) 0.0088(16) 0.0040(16)
C4 0.0265(19) 0.032(2) 0.034(2) 0.0001(17) -0.0006(16) 0.0061(16)
C5 0.0196(18) 0.032(2) 0.040(2) -0.0111(17) 0.0040(16) 0.0059(15)
C6 0.0220(18) 0.0292(19) 0.034(2) -0.0098(16) 0.0111(15) -0.0004(15)
C7 0.0186(16) 0.0242(18) 0.0296(19) 0.0015(15) 0.0100(14) -0.0010(14)
C8 0.0197(17) 0.0254(18) 0.0314(19) 0.0009(15) 0.0092(15) -0.0024(14)
C9 0.0255(19) 0.033(2) 0.035(2) 0.0032(17) 0.0062(16) -0.0042(16)
C10 0.029(2) 0.031(2) 0.041(2) 0.0155(18) 0.0113(17) -0.0004(16)
C11 0.035(2) 0.0252(19) 0.052(3) 0.0097(18) 0.0240(19) 0.0063(16)
C12 0.031(2) 0.0274(19) 0.039(2) 0.0011(16) 0.0200(17) 0.0008(16)
C13 0.0222(17) 0.0250(17) 0.0232(17) 0.0046(14) 0.0073(14) 0.0030(14)
C14 0.0242(18) 0.0234(17) 0.0249(18) 0.0033(14) 0.0072(14) -0.0004(14)
C15 0.0289(19) 0.0249(18) 0.037(2) 0.0039(16) 0.0153(17) 0.0063(15)
C16 0.0199(18) 0.033(2) 0.049(3) 0.0058(18) 0.0117(17) 0.0034(15)
C17 0.0249(19) 0.038(2) 0.037(2) 0.0004(18) 0.0043(16) -0.0057(16)
C18 0.037(2) 0.0273(18) 0.033(2) 0.0033(15) 0.0171(16) 0.0078(16)
C19 0.0279(19) 0.0316(19) 0.0183(17) -0.0031(14) -0.0011(14) 0.0050(13)
C20 0.0255(18) 0.0266(19) 0.0263(19) -0.0009(15) 0.0014(15) 0.0007(15)
C21 0.0273(19) 0.035(2) 0.031(2) -0.0058(17) -0.0001(16) 0.0049(16)
C22 0.041(2) 0.026(2) 0.040(2) -0.0074(18) -0.0005(19) 0.0043(17)
C23 0.048(3) 0.029(2) 0.034(2) 0.0043(17) 0.0065(19) -0.0084(18)
C24 0.0330(18) 0.0336(17) 0.0230(17) -0.0064(14) 0.0025(14) 0.0039(13)

loop_
_atom_type_symbol
_atom_type_description
_atom_type_scat_dispersion_real
_atom_type_scat_dispersion_imag
_atom_type_scat_source
C C 0.0033 0.0016 'International Tables Vol C Tables 4.2.6.8 and 6.1.1.4'
H H 0.0000 0.0000 'International Tables Vol C Tables 4.2.6.8 and 6.1.1.4'
I I -0.4742 1.8119 'International Tables Vol C Tables 4.2.6.8 and 6.1.1.4'

loop_
_geom_angle_atom_site_label_1
_geom_angle_atom_site_label_2
_geom_angle_atom_site_label_3
_geom_angle
C2 C1 C6 118.4(3)
C2 C1 C7 121.5(3)
C6 C1 C7 120.0(3)
C1 C2 C13 121.9(3)
C3 C2 C1 119.7(3)
C3 C2 C13 118.3(3)
C2 C3 H3 119.7
C4 C3 C2 120.7(4)
C4 C3 H3 119.7
C3 C4 H4 120.1
C5 C4 C3 119.8(4)
C5 C4 H4 120.1
C4 C5 H5 120.0
C6 C5 C4 120.0(3)
C6 C5 H5 120.0
C1 C6 H6 119.3
C5 C6 C1 121.4(4)
C5 C6 H6 119.3
C8 C7 C1 122.6(3)
C8 C7 C12 118.5(3)
C12 C7 C1 118.9(3)
C7 C8 C9 119.3(3)
C7 C8 C19 123.2(3)
C9 C8 C19 117.4(3)
C8 C9 H9 119.3
C10 C9 C8 121.3(4)
C10 C9 H9 119.3
C9 C10 H10 120.2
C11 C10 C9 119.5(4)
C11 C10 H10 120.2
C10 C11 H11 120.0
C10 C11 C12 119.9(4)
C12 C11 H11 120.0
C7 C12 H12 119.3
C11 C12 C7 121.4(4)
C11 C12 H12 119.3
C14 C13 C2 123.1(3)
C14 C13 C18 117.1(3)
C18 C13 C2 119.6(3)
C13 C14 I1 120.8(3)
C15 C14 I1 117.8(3)
C15 C14 C13 121.5(3)
C14 C15 H15 120.3
C16 C15 C14 119.3(4)
C16 C15 H15 120.3
C15 C16 H16 119.8
C15 C16 C17 120.4(4)
C17 C16 H16 119.8
C16 C17 H17 119.9
C18 C17 C16 120.2(4)
C18 C17 H17 119.9
C13 C18 H18 119.2
C17 C18 C13 121.5(4)
C17 C18 H18 119.2
C20 C19 C8 123.8(3)
C20 C19 C24 117.2(3)
C24 C19 C8 118.8(3)
C19 C20 I2 120.5(3)
C21 C20 I2 117.9(3)
C21 C20 C19 121.4(4)
C20 C21 H21 120.1
C22 C21 C20 119.7(4)
C22 C21 H21 120.1
C21 C22 H22 120.0
C21 C22 C23 120.0(4)
C23 C22 H22 120.0
C22 C23 H23 119.0
C24 C23 C22 122.0(4)
C24 C23 H23 119.0
C19 C24 H24 120.2
C23 C24 C19 119.5(4)
C23 C24 H24 120.2

loop_
_geom_bond_atom_site_label_1
_geom_bond_atom_site_label_2
_geom_bond_distance
I1 C14 2.105(4)
I2 C20 2.102(4)
C1 C2 1.399(5)
C1 C6 1.404(5)
C1 C7 1.495(5)
C2 C3 1.396(5)
C2 C13 1.498(5)
C3 H3 0.9500
C3 C4 1.388(5)
C4 H4 0.9500
C4 C5 1.382(6)
C5 H5 0.9500
C5 C6 1.376(6)
C6 H6 0.9500
C7 C8 1.397(5)
C7 C12 1.404(5)
C8 C9 1.399(5)
C8 C19 1.505(5)
C9 H9 0.9500
C9 C10 1.382(6)
C10 H10 0.9500
C10 C11 1.381(6)
C11 H11 0.9500
C11 C12 1.382(6)
C12 H12 0.9500
C13 C14 1.398(5)
C13 C18 1.413(5)
C14 C15 1.396(5)
C15 H15 0.9500
C15 C16 1.382(6)
C16 H16 0.9500
C16 C17 1.386(6)
C17 H17 0.9500
C17 C18 1.369(5)
C18 H18 0.9500
C19 C20 1.397(5)
C19 C24 1.453(6)
C20 C21 1.392(5)
C21 H21 0.9500
C21 C22 1.378(6)
C22 H22 0.9500
C22 C23 1.383(6)
C23 H23 0.9500
C23 C24 1.354(6)
C24 H24 0.9500

loop_
_geom_torsion_atom_site_label_1
_geom_torsion_atom_site_label_2
_geom_torsion_atom_site_label_3
_geom_torsion_atom_site_label_4
_geom_torsion
I1 C14 C15 C16 179.7(3)
I2 C20 C21 C22 173.3(3)
C1 C2 C3 C4 0.8(6)
C1 C2 C13 C14 -107.5(4)
C1 C2 C13 C18 76.4(5)
C1 C7 C8 C9 -180.0(3)
C1 C7 C8 C19 4.9(5)
C1 C7 C12 C11 -178.2(3)
C2 C1 C6 C5 -0.1(5)
C2 C1 C7 C8 -124.0(4)
C2 C1 C7 C12 56.9(5)
C2 C3 C4 C5 -0.5(6)
C2 C13 C14 I1 3.4(5)
C2 C13 C14 C15 -176.7(3)
C2 C13 C18 C17 177.1(4)
C3 C2 C13 C14 75.9(5)
C3 C2 C13 C18 -100.2(4)
C3 C4 C5 C6 0.0(6)
C4 C5 C6 C1 0.3(6)
C6 C1 C2 C3 -0.4(5)
C6 C1 C2 C13 -177.0(3)
C6 C1 C7 C8 59.1(5)
C6 C1 C7 C12 -120.0(4)
C7 C1 C2 C3 -177.4(3)
C7 C1 C2 C13 6.0(5)
C7 C1 C6 C5 176.9(3)
C7 C8 C9 C10 -1.9(5)
C7 C8 C19 C20 -112.4(4)
C7 C8 C19 C24 72.4(5)
C8 C7 C12 C11 2.6(5)
C8 C9 C10 C11 2.8(6)
C8 C19 C20 I2 11.8(5)
C8 C19 C20 C21 -173.1(3)
C8 C19 C24 C23 174.6(4)
C9 C8 C19 C20 72.4(5)
C9 C8 C19 C24 -102.8(4)
C9 C10 C11 C12 -1.0(6)
C10 C11 C12 C7 -1.7(6)
C12 C7 C8 C9 -0.9(5)
C12 C7 C8 C19 -176.0(3)
C13 C2 C3 C4 177.5(3)
C13 C14 C15 C16 -0.2(6)
C14 C13 C18 C17 0.8(6)
C14 C15 C16 C17 0.7(6)
C15 C16 C17 C18 -0.4(6)
C16 C17 C18 C13 -0.4(6)
C18 C13 C14 I1 179.6(3)
C18 C13 C14 C15 -0.5(5)
C19 C8 C9 C10 173.6(3)
C19 C20 C21 C22 -1.9(6)
C20 C19 C24 C23 -1.0(5)
C20 C21 C22 C23 0.3(6)
C21 C22 C23 C24 0.9(6)
C22 C23 C24 C19 -0.5(6)
C24 C19 C20 I2 -172.9(3)
C24 C19 C20 C21 2.2(5)
